data_4304983
loop_
_publ_author_name
'Zuo-Lei Liao'
'Guo-Dong Li'
'Ming-Hui Bi'
'Jie-Sheng Chen'

_publ_section_title
;
Preparation, Structures, and Photocatalytic Properties of Three New
Uranyl-Organic Assembly Compounds
;
_journal_name_full 'Inorganic Chemistry'
_journal_page_first 4844
_journal_page_last 4853
_journal_paper_doi 10.1021/ic800109y
_journal_volume 47
_journal_year 2008
_chemical_formula_moiety 'C44 H28 N4 O12 U2'
_chemical_formula_sum 'C44 H28 N4 O12 U2'
_chemical_formula_weight 1279.76
_chemical_melting_point ?
_chemical_name_systematic
; 
 ? 
;
_space_group_IT_number 14
_symmetry_cell_setting monoclinic
_symmetry_space_group_name_Hall '-P 2yn'
_symmetry_space_group_name_H-M 'P 1 21/n 1'
_atom_sites_solution_hydrogens geom
_atom_sites_solution_primary direct
_atom_sites_solution_secondary difmap
_audit_creation_method SHELXL-97
_cell_angle_alpha 90.00
_cell_angle_beta 97.609(4)
_cell_angle_gamma 90.00
_cell_formula_units_Z 4
_cell_length_a 10.7976(18)
_cell_length_b 31.501(6)
_cell_length_c 11.590(2)
_cell_measurement_reflns_used 9752
_cell_measurement_temperature 293(2)
_cell_measurement_theta_max 28.39
_cell_measurement_theta_min 1.29
_cell_volume 3907.5(12)
_computing_cell_refinement 'bruker smart'
_computing_data_collection 'bruker smart'
_computing_data_reduction 'bruker saint'
_computing_structure_refinement 'SHELXL-97 (Sheldrick, 1997)'
_computing_structure_solution 'SHELXS-97 (Sheldrick, 1990)'
_diffrn_ambient_temperature 293(2)
_diffrn_detector_area_resol_mean '9.0 cm'
_diffrn_measured_fraction_theta_full 1.000
_diffrn_measured_fraction_theta_max 0.994
_diffrn_measurement_device_type 'area ccd'
_diffrn_measurement_method 'phi, omig scan'
_diffrn_radiation_monochromator graphite
_diffrn_radiation_source 'fine-focus sealed tube'
_diffrn_radiation_type MoK\a
_diffrn_radiation_wavelength 0.71073
_diffrn_reflns_av_R_equivalents 0.1395
_diffrn_reflns_av_sigmaI/netI 0.1225
_diffrn_reflns_limit_h_max 14
_diffrn_reflns_limit_h_min -14
_diffrn_reflns_limit_k_max 41
_diffrn_reflns_limit_k_min -24
_diffrn_reflns_limit_l_max 15
_diffrn_reflns_limit_l_min -14
_diffrn_reflns_number 28480
_diffrn_reflns_theta_full 25.00
_diffrn_reflns_theta_max 28.39
_diffrn_reflns_theta_min 1.29
_diffrn_standards_decay_% 0
_diffrn_standards_interval_count 0
_diffrn_standards_interval_time 0
_diffrn_standards_number 0
_exptl_absorpt_coefficient_mu 8.352
_exptl_absorpt_correction_T_max 0.6534
_exptl_absorpt_correction_T_min 0.3687
_exptl_absorpt_correction_type empirical
_exptl_absorpt_process_details SADABS
_exptl_crystal_colour yellow
_exptl_crystal_density_diffrn 2.175
_exptl_crystal_density_meas ?
_exptl_crystal_density_method 'not measured'
_exptl_crystal_description block
_exptl_crystal_F_000 2396
_exptl_crystal_size_max 0.26
_exptl_crystal_size_mid 0.22
_exptl_crystal_size_min 0.20
_refine_diff_density_max 4.474
_refine_diff_density_min -3.412
_refine_diff_density_rms 0.331
_refine_ls_extinction_method none
_refine_ls_goodness_of_fit_ref 0.952
_refine_ls_hydrogen_treatment constr
_refine_ls_matrix_type full
_refine_ls_number_parameters 559
_refine_ls_number_reflns 9752
_refine_ls_number_restraints 0
_refine_ls_restrained_S_all 0.952
_refine_ls_R_factor_all 0.0998
_refine_ls_R_factor_gt 0.0583
_refine_ls_shift/su_max 0.001
_refine_ls_shift/su_mean 0.000
_refine_ls_structure_factor_coef Fsqd
_refine_ls_weighting_details 'calc w=1/[\s^2^(Fo^2^)+(0.0785P)^2^+0.0000P] where P=(Fo^2^+2Fc^2^)/3'
_refine_ls_weighting_scheme calc
_refine_ls_wR_factor_gt 0.1355
_refine_ls_wR_factor_ref 0.1593
_reflns_number_gt 6151
_reflns_number_total 9752
_reflns_threshold_expression >2sigma(I)
_cod_data_source_file ic800109y-file004_3.cif
_cod_data_source_block 3
_cod_depositor_comments
;
The following automatic conversions were performed:

'_chemical_melting_point' value 'none' was changed to '?' - the value
is undefined or not given.

Automatic conversion script
Id: cif_fix_values 1646 2011-03-28 12:23:43Z adriana 

The following automatic conversions were performed:

'_exptl_crystal_density_meas' value 'none' was changed to '?' - the
value is perceived as not measured.

Automatic conversion script
Id: cif_fix_values 3008 2015-01-20 13:52:24Z robertas 
;
_cod_database_code 4304983

loop_
_symmetry_equiv_pos_as_xyz
'x, y, z'
'-x+1/2, y+1/2, -z+1/2'
'-x, -y, -z'
'x-1/2, -y-1/2, z-1/2'

loop_
_atom_site_label
_atom_site_type_symbol
_atom_site_fract_x
_atom_site_fract_y
_atom_site_fract_z
_atom_site_U_iso_or_equiv
_atom_site_adp_type
_atom_site_occupancy
_atom_site_symmetry_multiplicity
_atom_site_calc_flag
_atom_site_refinement_flags
_atom_site_disorder_assembly
_atom_site_disorder_group
C1 C 0.7358(10) 0.0559(3) 0.0898(9) 0.030(2) Uani 1 1 d . . .
C2 C 0.7250(9) 0.1035(3) 0.0996(8) 0.023(2) Uani 1 1 d . . .
C3 C 0.7600(9) 0.1261(3) 0.2048(9) 0.026(2) Uani 1 1 d . . .
C4 C 0.7905(11) 0.1052(4) 0.3144(9) 0.035(3) Uani 1 1 d . . .
H4 H 0.7895 0.0757 0.3180 0.042 Uiso 1 1 calc R . .
C5 C 0.8212(12) 0.1283(4) 0.4140(11) 0.046(3) Uani 1 1 d . . .
H5 H 0.8426 0.1143 0.4845 0.055 Uiso 1 1 calc R . .
C6 C 0.8209(15) 0.1725(4) 0.4113(11) 0.051(4) Uani 1 1 d . . .
H6 H 0.8402 0.1877 0.4802 0.061 Uiso 1 1 calc R . .
C7 C 0.7919(13) 0.1942(4) 0.3065(10) 0.044(3) Uani 1 1 d . . .
H7 H 0.7938 0.2237 0.3049 0.052 Uiso 1 1 calc R . .
C8 C 0.7597(10) 0.1711(3) 0.2031(9) 0.028(2) Uani 1 1 d . . .
C9 C 0.7273(10) 0.1928(3) 0.0932(9) 0.028(2) Uani 1 1 d . . .
C10 C 0.7443(10) 0.2386(4) 0.0787(10) 0.032(2) Uani 1 1 d . . .
C11 C 0.6866(10) 0.1247(4) -0.0020(9) 0.031(2) Uani 1 1 d . . .
H11 H 0.6590 0.1096 -0.0694 0.037 Uiso 1 1 calc R . .
C12 C 1.0295(10) 0.3572(3) 0.1446(9) 0.028(2) Uani 1 1 d . . .
C13 C 1.1616(10) 0.3718(4) 0.1834(8) 0.030(2) Uani 1 1 d . . .
C14 C 1.2651(9) 0.3424(3) 0.2163(8) 0.026(2) Uani 1 1 d . . .
C15 C 1.2514(10) 0.2986(3) 0.2071(9) 0.029(2) Uani 1 1 d . . .
H15 H 1.1735 0.2876 0.1787 0.034 Uiso 1 1 calc R . .
C16 C 1.3477(11) 0.2715(4) 0.2381(10) 0.038(3) Uani 1 1 d . . .
H16 H 1.3356 0.2423 0.2328 0.045 Uiso 1 1 calc R . .
C17 C 1.4651(11) 0.2882(4) 0.2780(11) 0.043(3) Uani 1 1 d . . .
H17 H 1.5320 0.2700 0.2988 0.051 Uiso 1 1 calc R . .
C18 C 1.3839(9) 0.3597(3) 0.2584(9) 0.026(2) Uani 1 1 d . . .
C19 C 1.3982(9) 0.4041(3) 0.2688(8) 0.026(2) Uani 1 1 d . . .
C20 C 1.2998(11) 0.4310(3) 0.2375(9) 0.032(2) Uani 1 1 d . . .
H20 H 1.3107 0.4601 0.2460 0.038 Uiso 1 1 calc R . .
C21 C 1.1823(10) 0.4145(3) 0.1924(9) 0.032(2) Uani 1 1 d . . .
H21 H 1.1172 0.4331 0.1682 0.038 Uiso 1 1 calc R . .
C23 C 0.6462(9) 0.4102(3) -0.1309(9) 0.026(2) Uani 1 1 d . . .
C24 C 0.5969(10) 0.4504(4) -0.1561(10) 0.035(3) Uani 1 1 d . . .
H24 H 0.5501 0.4559 -0.2279 0.042 Uiso 1 1 calc R . .
C25 C 0.6178(12) 0.4820(4) -0.0742(11) 0.044(3) Uani 1 1 d . . .
H25 H 0.5852 0.5090 -0.0895 0.052 Uiso 1 1 calc R . .
C26 C 0.6888(12) 0.4729(4) 0.0325(11) 0.040(3) Uani 1 1 d . . .
H26 H 0.7027 0.4935 0.0903 0.048 Uiso 1 1 calc R . .
C27 C 0.6206(9) 0.3742(3) -0.2089(9) 0.025(2) Uani 1 1 d . . .
C28 C 0.5732(10) 0.3789(4) -0.3282(9) 0.035(3) Uani 1 1 d . . .
H28 H 0.5585 0.4058 -0.3606 0.042 Uiso 1 1 calc R . .
C29 C 0.5493(10) 0.3427(4) -0.3956(10) 0.038(3) Uani 1 1 d . . .
H29 H 0.5210 0.3450 -0.4747 0.045 Uiso 1 1 calc R . .
C30 C 0.5673(11) 0.3037(4) -0.3458(10) 0.041(3) Uani 1 1 d . . .
H30 H 0.5502 0.2792 -0.3895 0.049 Uiso 1 1 calc R . .
C31 C 0.6117(11) 0.3015(4) -0.2285(10) 0.039(3) Uani 1 1 d . . .
H31 H 0.6217 0.2747 -0.1945 0.080 Uiso 1 1 calc . . .
C34 C 0.5659(10) -0.0123(4) -0.1999(9) 0.033(3) Uani 1 1 d . . .
H34 H 0.5781 0.0147 -0.1675 0.040 Uiso 1 1 calc R . .
C35 C 0.5102(11) -0.0150(4) -0.3144(10) 0.039(3) Uani 1 1 d . . .
H35 H 0.4828 0.0089 -0.3573 0.047 Uiso 1 1 calc R . .
C36 C 0.4978(11) -0.0550(4) -0.3609(10) 0.040(3) Uani 1 1 d . . .
H36 H 0.4638 -0.0586 -0.4383 0.048 Uiso 1 1 calc R . .
C37 C 0.5352(10) -0.0901(4) -0.2938(9) 0.032(2) Uani 1 1 d . . .
H37 H 0.5270 -0.1172 -0.3254 0.038 Uiso 1 1 calc R . .
C38 C 0.5856(9) -0.0841(3) -0.1780(9) 0.025(2) Uani 1 1 d . . .
C39 C 0.6796(11) -0.1375(4) 0.0934(10) 0.039(3) Uani 1 1 d . . .
H39 H 0.7133 -0.1293 0.1680 0.047 Uiso 1 1 calc R . .
C40 C 0.6439(12) -0.1804(4) 0.0742(11) 0.044(3) Uani 1 1 d . . .
H40 H 0.6526 -0.2000 0.1348 0.053 Uiso 1 1 calc R . .
C41 C 0.5954(12) -0.1924(4) -0.0386(11) 0.041(3) Uani 1 1 d . . .
H41 H 0.5737 -0.2204 -0.0566 0.049 Uiso 1 1 calc R . .
C42 C 0.5807(11) -0.1610(4) -0.1227(10) 0.035(3) Uani 1 1 d . . .
H42 H 0.5466 -0.1680 -0.1982 0.043 Uiso 1 1 calc R . .
C43 C 0.6152(9) -0.1196(3) -0.0977(9) 0.027(2) Uani 1 1 d . . .
C44 C 0.6889(10) 0.1690(4) -0.0047(10) 0.034(3) Uani 1 1 d . . .
H44 H 0.6636 0.1829 -0.0747 0.041 Uiso 1 1 calc R . .
C32 C 1.4829(10) 0.3301(4) 0.2870(10) 0.037(3) Uani 1 1 d . . .
H45 H 1.5626 0.3403 0.3127 0.044 Uiso 1 1 calc R . .
C33 C 0.7372(11) 0.4334(4) 0.0498(10) 0.038(3) Uani 1 1 d . . .
H46 H 0.7862 0.4278 0.1204 0.045 Uiso 1 1 calc R . .
N1 N 0.6022(8) -0.0443(3) -0.1351(8) 0.0272(19) Uani 1 1 d . . .
N2 N 0.6672(8) -0.1084(3) 0.0095(7) 0.030(2) Uani 1 1 d . . .
N3 N 0.7188(8) 0.4010(3) -0.0293(7) 0.0266(19) Uani 1 1 d . . .
N4 N 0.6406(9) 0.3347(3) -0.1618(8) 0.031(2) Uani 1 1 d . . .
O1 O 0.6574(7) 0.0343(2) 0.0190(7) 0.0347(18) Uani 1 1 d . . .
O2 O 0.8226(8) 0.0360(2) 0.1497(8) 0.044(2) Uani 1 1 d . . .
O3 O 0.6725(7) 0.2599(2) 0.0014(7) 0.0352(18) Uani 1 1 d . . .
O4 O 0.8337(8) 0.2584(2) 0.1378(8) 0.047(2) Uani 1 1 d . . .
O8 O 0.9610(7) 0.3812(2) 0.0759(7) 0.0351(18) Uani 1 1 d . . .
O9 O 0.8562(8) -0.0231(2) -0.0536(6) 0.0360(19) Uani 1 1 d . . .
O10 O 0.6757(7) -0.0423(3) 0.1754(7) 0.0383(19) Uani 1 1 d . . .
O11 O 0.7078(8) 0.3400(3) 0.1436(7) 0.0388(19) Uani 1 1 d . . .
O12 O 0.8914(7) 0.3104(3) -0.0749(7) 0.0398(19) Uani 1 1 d . . .
O7 O 0.9909(7) 0.3222(3) 0.1728(7) 0.040(2) Uani 1 1 d . . .
U1 U 0.79871(3) 0.325587(12) 0.03240(3) 0.02401(12) Uani 1 1 d . . .
U2 U 0.76598(4) -0.033351(12) 0.06073(3) 0.02490(12) Uani 1 1 d . . .
O5 O 1.5914(7) 0.4061(2) 0.3966(7) 0.0381(19) Uani 1 1 d . . .
O6 O 1.5430(7) 0.4631(2) 0.2920(7) 0.039(2) Uani 1 1 d . . .
C22 C 1.5189(10) 0.4257(3) 0.3190(9) 0.030(2) Uani 1 1 d . . .

loop_
_atom_site_aniso_label
_atom_site_aniso_U_11
_atom_site_aniso_U_22
_atom_site_aniso_U_33
_atom_site_aniso_U_23
_atom_site_aniso_U_13
_atom_site_aniso_U_12
C1 0.027(5) 0.033(6) 0.026(5) -0.001(5) -0.007(4) -0.001(5)
C2 0.014(4) 0.033(5) 0.023(5) -0.001(4) 0.005(4) 0.001(4)
C3 0.024(5) 0.030(5) 0.023(5) -0.001(4) 0.003(4) -0.001(4)
C4 0.043(7) 0.035(6) 0.026(6) 0.004(5) 0.004(5) -0.004(5)
C5 0.051(8) 0.055(8) 0.031(6) 0.002(6) 0.009(6) -0.003(7)
C6 0.079(11) 0.039(7) 0.037(7) -0.004(6) 0.010(7) -0.019(7)
C7 0.066(9) 0.031(6) 0.032(6) -0.007(5) 0.001(6) 0.002(6)
C8 0.030(6) 0.034(6) 0.022(5) 0.000(4) 0.004(4) -0.006(5)
C9 0.024(5) 0.035(6) 0.026(5) 0.003(5) 0.005(4) -0.003(5)
C10 0.027(6) 0.035(6) 0.033(6) 0.005(5) 0.008(5) -0.002(5)
C11 0.031(6) 0.039(6) 0.022(5) -0.005(5) 0.005(4) 0.007(5)
C12 0.024(5) 0.034(6) 0.025(5) -0.002(5) -0.003(4) -0.007(4)
C13 0.030(6) 0.042(6) 0.015(5) 0.003(4) -0.004(4) -0.012(5)
C14 0.019(5) 0.035(6) 0.020(5) 0.008(4) -0.006(4) -0.005(4)
C15 0.025(5) 0.032(6) 0.027(5) -0.002(5) -0.004(4) -0.003(4)
C16 0.043(7) 0.024(6) 0.046(7) -0.007(5) 0.008(6) -0.011(5)
C17 0.034(7) 0.037(7) 0.055(8) -0.001(6) 0.000(6) 0.007(5)
C18 0.022(5) 0.028(5) 0.027(5) 0.004(4) -0.005(4) -0.001(4)
C19 0.024(5) 0.033(6) 0.020(5) 0.003(4) -0.006(4) -0.007(4)
C20 0.036(6) 0.026(5) 0.030(6) 0.001(5) -0.008(5) -0.014(5)
C21 0.025(5) 0.035(6) 0.033(6) 0.002(5) -0.008(5) -0.003(5)
C23 0.019(5) 0.036(6) 0.023(5) 0.006(5) 0.006(4) -0.001(4)
C24 0.030(6) 0.040(6) 0.034(6) 0.004(5) 0.003(5) 0.005(5)
C25 0.046(8) 0.032(6) 0.052(8) 0.013(6) 0.004(6) 0.011(6)
C26 0.048(8) 0.035(6) 0.037(7) -0.007(5) 0.007(6) 0.001(5)
C27 0.024(5) 0.025(5) 0.027(5) 0.005(4) 0.005(4) -0.001(4)
C28 0.030(6) 0.042(7) 0.031(6) 0.012(5) -0.003(5) -0.003(5)
C29 0.022(5) 0.060(8) 0.028(6) 0.007(6) -0.007(5) -0.004(5)
C30 0.039(7) 0.049(7) 0.034(6) -0.009(6) -0.002(5) -0.001(6)
C31 0.030(6) 0.057(8) 0.026(6) 0.000(6) -0.007(5) -0.003(6)
C34 0.029(6) 0.035(6) 0.031(6) 0.000(5) -0.013(5) -0.005(5)
C35 0.039(7) 0.043(7) 0.032(6) 0.009(5) -0.007(5) 0.003(5)
C36 0.040(7) 0.052(8) 0.025(6) -0.004(5) -0.010(5) -0.004(6)
C37 0.037(6) 0.031(6) 0.026(5) -0.005(5) 0.000(5) -0.003(5)
C38 0.020(5) 0.028(5) 0.028(5) -0.001(4) 0.006(4) 0.001(4)
C39 0.039(7) 0.042(7) 0.032(6) 0.006(5) -0.010(5) -0.003(5)
C40 0.051(8) 0.042(7) 0.039(7) 0.013(6) 0.004(6) 0.000(6)
C41 0.054(8) 0.028(6) 0.042(7) -0.011(5) 0.011(6) 0.002(6)
C42 0.032(6) 0.039(6) 0.034(6) -0.002(5) 0.001(5) 0.003(5)
C43 0.018(5) 0.038(6) 0.024(5) -0.001(5) 0.005(4) 0.001(4)
C44 0.032(6) 0.038(6) 0.032(6) 0.000(5) 0.001(5) 0.002(5)
C32 0.020(5) 0.047(7) 0.041(7) -0.005(6) -0.004(5) 0.000(5)
C33 0.042(7) 0.031(6) 0.036(6) -0.007(5) -0.007(5) 0.007(5)
N1 0.023(4) 0.025(4) 0.032(5) -0.005(4) -0.001(4) 0.000(4)
N2 0.031(5) 0.031(5) 0.025(4) 0.000(4) -0.006(4) -0.009(4)
N3 0.020(4) 0.033(5) 0.025(4) -0.002(4) -0.003(4) 0.003(4)
N4 0.033(5) 0.030(5) 0.029(5) -0.001(4) 0.002(4) 0.005(4)
O1 0.031(4) 0.036(4) 0.035(4) -0.004(4) -0.004(3) 0.008(3)
O2 0.041(5) 0.029(4) 0.057(5) -0.009(4) -0.016(4) 0.006(4)
O3 0.035(4) 0.032(4) 0.034(4) 0.007(4) -0.010(3) -0.008(3)
O4 0.041(5) 0.030(4) 0.062(6) 0.013(4) -0.017(4) -0.014(4)
O8 0.029(4) 0.035(4) 0.037(4) 0.009(4) -0.010(3) -0.001(3)
O9 0.041(5) 0.045(5) 0.025(4) 0.001(3) 0.012(3) 0.005(4)
O10 0.037(5) 0.050(5) 0.028(4) 0.002(4) 0.008(4) 0.012(4)
O11 0.042(5) 0.044(4) 0.033(4) -0.009(4) 0.016(4) -0.010(4)
O12 0.034(4) 0.046(5) 0.037(4) -0.009(4) -0.002(4) -0.005(4)
O7 0.030(4) 0.052(5) 0.035(4) 0.012(4) -0.013(4) -0.014(4)
U1 0.02044(19) 0.0270(2) 0.0229(2) 0.00248(16) -0.00332(14) -0.00291(15)
U2 0.0220(2) 0.0280(2) 0.0227(2) -0.00235(16) -0.00471(15) 0.00479(15)
O5 0.029(4) 0.034(4) 0.045(5) 0.009(4) -0.017(4) -0.006(3)
O6 0.032(4) 0.035(4) 0.044(5) 0.011(4) -0.014(4) -0.018(3)
C22 0.029(6) 0.030(6) 0.027(5) 0.002(5) -0.007(4) 0.001(5)

loop_
_atom_type_symbol
_atom_type_description
_atom_type_scat_dispersion_real
_atom_type_scat_dispersion_imag
_atom_type_scat_source
C C 0.0033 0.0016 'International Tables Vol C Tables 4.2.6.8 and 6.1.1.4'
H H 0.0000 0.0000 'International Tables Vol C Tables 4.2.6.8 and 6.1.1.4'
N N 0.0061 0.0033 'International Tables Vol C Tables 4.2.6.8 and 6.1.1.4'
O O 0.0106 0.0060 'International Tables Vol C Tables 4.2.6.8 and 6.1.1.4'
U U -9.6767 9.6646 'International Tables Vol C Tables 4.2.6.8 and 6.1.1.4'

loop_
_geom_angle_atom_site_label_1
_geom_angle_atom_site_label_2
_geom_angle_atom_site_label_3
_geom_angle
_geom_angle_site_symmetry_1
_geom_angle_site_symmetry_3
_geom_angle_publ_flag
O2 C1 O1 117.7(10) . . ?
O2 C1 C2 120.9(9) . . ?
O1 C1 C2 121.4(9) . . ?
O2 C1 U2 59.0(5) . . ?
O1 C1 U2 58.8(5) . . ?
C2 C1 U2 176.5(8) . . ?
C11 C2 C3 120.5(9) . . ?
C11 C2 C1 116.0(9) . . ?
C3 C2 C1 123.3(9) . . ?
C8 C3 C2 119.4(9) . . ?
C8 C3 C4 118.3(9) . . ?
C2 C3 C4 122.3(9) . . ?
C5 C4 C3 120.3(11) . . ?
C5 C4 H4 119.9 . . ?
C3 C4 H4 119.9 . . ?
C4 C5 C6 120.9(12) . . ?
C4 C5 H5 119.5 . . ?
C6 C5 H5 119.5 . . ?
C5 C6 C7 120.7(12) . . ?
C5 C6 H6 119.7 . . ?
C7 C6 H6 119.7 . . ?
C6 C7 C8 119.4(11) . . ?
C6 C7 H7 120.3 . . ?
C8 C7 H7 120.3 . . ?
C7 C8 C3 120.4(10) . . ?
C7 C8 C9 120.6(10) . . ?
C3 C8 C9 119.0(9) . . ?
C44 C9 C8 118.7(10) . . ?
C44 C9 C10 118.0(10) . . ?
C8 C9 C10 123.1(10) . . ?
O4 C10 O3 117.6(10) . . ?
O4 C10 C9 121.2(10) . . ?
O3 C10 C9 121.1(10) . . ?
O4 C10 U1 58.2(5) . . ?
O3 C10 U1 59.6(5) . . ?
C9 C10 U1 173.2(8) . . ?
C2 C11 C44 120.3(10) . . ?
C2 C11 H11 119.9 . . ?
C44 C11 H11 119.9 . . ?
O7 C12 O8 120.6(9) . . ?
O7 C12 C13 122.0(9) . . ?
O8 C12 C13 117.3(9) . . ?
O7 C12 U1 60.1(5) . . ?
O8 C12 U1 61.0(5) . . ?
C13 C12 U1 169.2(7) . . ?
C21 C13 C14 119.5(9) . . ?
C21 C13 C12 117.4(10) . . ?
C14 C13 C12 123.1(9) . . ?
C15 C14 C18 119.4(9) . . ?
C15 C14 C13 122.6(9) . . ?
C18 C14 C13 118.1(9) . . ?
C16 C15 C14 122.4(10) . . ?
C16 C15 H15 118.8 . . ?
C14 C15 H15 118.8 . . ?
C15 C16 C17 118.6(10) . . ?
C15 C16 H16 120.7 . . ?
C17 C16 H16 120.7 . . ?
C32 C17 C16 121.0(11) . . ?
C32 C17 H17 119.5 . . ?
C16 C17 H17 119.5 . . ?
C19 C18 C14 119.6(9) . . ?
C19 C18 C32 124.0(9) . . ?
C14 C18 C32 116.4(9) . . ?
C20 C19 C18 121.1(9) . . ?
C20 C19 C22 115.0(9) . . ?
C18 C19 C22 123.8(9) . . ?
C19 C20 C21 120.1(10) . . ?
C19 C20 H20 119.9 . . ?
C21 C20 H20 119.9 . . ?
C13 C21 C20 121.5(10) . . ?
C13 C21 H21 119.3 . . ?
C20 C21 H21 119.3 . . ?
N3 C23 C24 122.5(10) . . ?
N3 C23 C27 114.5(9) . . ?
C24 C23 C27 123.0(9) . . ?
C25 C24 C23 119.4(11) . . ?
C25 C24 H24 120.3 . . ?
C23 C24 H24 120.3 . . ?
C24 C25 C26 119.1(11) . . ?
C24 C25 H25 120.4 . . ?
C26 C25 H25 120.4 . . ?
C33 C26 C25 118.3(11) . . ?
C33 C26 H26 120.8 . . ?
C25 C26 H26 120.8 . . ?
N4 C27 C28 120.3(10) . . ?
N4 C27 C23 117.1(9) . . ?
C28 C27 C23 122.5(10) . . ?
C29 C28 C27 118.5(10) . . ?
C29 C28 H28 120.7 . . ?
C27 C28 H28 120.7 . . ?
C30 C29 C28 119.9(10) . . ?
C30 C29 H29 120.1 . . ?
C28 C29 H29 120.1 . . ?
C29 C30 C31 118.4(12) . . ?
C29 C30 H30 120.8 . . ?
C31 C30 H30 120.8 . . ?
N4 C31 C30 124.2(12) . . ?
N4 C31 H31 117.9 . . ?
C30 C31 H31 117.9 . . ?
N1 C34 C35 124.7(11) . . ?
N1 C34 H34 117.6 . . ?
C35 C34 H34 117.6 . . ?
C36 C35 C34 116.3(11) . . ?
C36 C35 H35 121.9 . . ?
C34 C35 H35 121.9 . . ?
C35 C36 C37 120.5(10) . . ?
C35 C36 H36 119.7 . . ?
C37 C36 H36 119.7 . . ?
C36 C37 C38 118.9(10) . . ?
C36 C37 H37 120.6 . . ?
C38 C37 H37 120.6 . . ?
N1 C38 C37 119.8(10) . . ?
N1 C38 C43 117.9(9) . . ?
C37 C38 C43 122.3(10) . . ?
N2 C39 C40 123.0(11) . . ?
N2 C39 H39 118.5 . . ?
C40 C39 H39 118.5 . . ?
C41 C40 C39 117.8(11) . . ?
C41 C40 H40 121.1 . . ?
C39 C40 H40 121.1 . . ?
C42 C41 C40 117.4(11) . . ?
C42 C41 H41 121.3 . . ?
C40 C41 H41 121.3 . . ?
C43 C42 C41 121.8(11) . . ?
C43 C42 H42 119.1 . . ?
C41 C42 H42 119.1 . . ?
N2 C43 C42 120.9(10) . . ?
N2 C43 C38 114.6(9) . . ?
C42 C43 C38 124.0(10) . . ?
C9 C44 C11 121.9(10) . . ?
C9 C44 H44 119.0 . . ?
C11 C44 H44 119.0 . . ?
C17 C32 C18 122.2(11) . . ?
C17 C32 H45 118.9 . . ?
C18 C32 H45 118.9 . . ?
C26 C33 N3 124.5(11) . . ?
C26 C33 H46 117.7 . . ?
N3 C33 H46 117.7 . . ?
C34 N1 C38 119.8(9) . . ?
C34 N1 U2 120.2(7) . . ?
C38 N1 U2 117.8(6) . . ?
C39 N2 C43 118.9(9) . . ?
C39 N2 U2 117.1(7) . . ?
C43 N2 U2 123.7(7) . . ?
C23 N3 C33 116.0(9) . . ?
C23 N3 U1 124.5(7) . . ?
C33 N3 U1 119.0(7) . . ?
C31 N4 C27 118.6(9) . . ?
C31 N4 U1 119.3(7) . . ?
C27 N4 U1 119.2(7) . . ?
C1 O1 U2 94.4(6) . . ?
C1 O2 U2 95.0(6) . . ?
C10 O3 U1 93.7(6) . . ?
C10 O4 U1 95.7(6) . . ?
C12 O8 U1 92.5(6) . . ?
C12 O7 U1 94.1(6) . . ?
O12 U1 O11 178.4(4) . . ?
O12 U1 O4 93.0(4) . . ?
O11 U1 O4 85.6(4) . . ?
O12 U1 O7 87.0(3) . . ?
O11 U1 O7 91.7(3) . . ?
O4 U1 O7 64.7(3) . . ?
O12 U1 O3 91.4(3) . . ?
O11 U1 O3 88.4(3) . . ?
O4 U1 O3 52.8(2) . . ?
O7 U1 O3 117.3(2) . . ?
O12 U1 O8 83.3(3) . . ?
O11 U1 O8 96.6(3) . . ?
O4 U1 O8 116.8(2) . . ?
O7 U1 O8 52.1(2) . . ?
O3 U1 O8 168.2(2) . . ?
O12 U1 N3 104.7(3) . . ?
O11 U1 N3 76.7(3) . . ?
O4 U1 N3 162.3(3) . . ?
O7 U1 N3 116.2(3) . . ?
O3 U1 N3 124.6(2) . . ?
O8 U1 N3 67.0(2) . . ?
O12 U1 N4 78.0(3) . . ?
O11 U1 N4 103.4(3) . . ?
O4 U1 N4 123.8(3) . . ?
O7 U1 N4 162.9(3) . . ?
O3 U1 N4 71.8(3) . . ?
O8 U1 N4 117.0(3) . . ?
N3 U1 N4 61.0(3) . . ?
O12 U1 C12 82.7(3) . . ?
O11 U1 C12 96.5(3) . . ?
O4 U1 C12 90.4(3) . . ?
O7 U1 C12 25.8(3) . . ?
O3 U1 C12 142.5(3) . . ?
O8 U1 C12 26.4(3) . . ?
N3 U1 C12 92.5(3) . . ?
N4 U1 C12 141.1(3) . . ?
O12 U1 C10 91.3(3) . . ?
O11 U1 C10 87.8(3) . . ?
O4 U1 C10 26.2(3) . . ?
O7 U1 C10 90.6(3) . . ?
O3 U1 C10 26.7(3) . . ?
O8 U1 C10 142.5(3) . . ?
N3 U1 C10 149.0(3) . . ?
N4 U1 C10 97.9(3) . . ?
C12 U1 C10 116.1(3) . . ?
O10 U2 O9 178.7(4) . . ?
O10 U2 O1 89.4(3) . . ?
O9 U2 O1 89.4(3) . . ?
O10 U2 O2 87.6(4) . . ?
O9 U2 O2 91.2(3) . . ?
O1 U2 O2 52.8(3) . . ?
O10 U2 O5 96.7(3) . 2_745 ?
O9 U2 O5 84.3(3) . 2_745 ?
O1 U2 O5 170.0(3) . 2_745 ?
O2 U2 O5 119.4(2) . 2_745 ?
O10 U2 O6 88.1(3) . 2_745 ?
O9 U2 O6 91.9(3) . 2_745 ?
O1 U2 O6 120.2(2) . 2_745 ?
O2 U2 O6 67.5(2) . 2_745 ?
O5 U2 O6 52.4(2) 2_745 2_745 ?
O10 U2 N2 77.2(3) . . ?
O9 U2 N2 104.0(3) . . ?
O1 U2 N2 124.6(3) . . ?
O2 U2 N2 164.8(3) . . ?
O5 U2 N2 64.7(3) 2_745 . ?
O6 U2 N2 112.8(3) 2_745 . ?
O10 U2 N1 104.2(3) . . ?
O9 U2 N1 76.1(3) . . ?
O1 U2 N1 72.7(2) . . ?
O2 U2 N1 124.3(3) . . ?
O5 U2 N1 113.1(2) 2_745 . ?
O6 U2 N1 162.7(3) 2_745 . ?
N2 U2 N1 59.7(3) . . ?
O10 U2 C22 93.1(3) . 2_745 ?
O9 U2 C22 87.4(3) . 2_745 ?
O1 U2 C22 145.8(3) . 2_745 ?
O2 U2 C22 93.2(3) . 2_745 ?
O5 U2 C22 26.4(3) 2_745 2_745 ?
O6 U2 C22 26.0(3) 2_745 2_745 ?
N2 U2 C22 89.1(3) . 2_745 ?
N1 U2 C22 138.7(3) . 2_745 ?
O10 U2 C1 89.2(3) . . ?
O9 U2 C1 89.5(3) . . ?
O1 U2 C1 26.8(3) . . ?
O2 U2 C1 26.0(3) . . ?
O5 U2 C1 144.9(3) 2_745 . ?
O6 U2 C1 93.5(3) 2_745 . ?
N2 U2 C1 149.6(3) . . ?
N1 U2 C1 98.7(3) . . ?
C22 U2 C1 119.0(3) 2_745 . ?
C22 O5 U2 94.3(6) . 2_755 ?
C22 O6 U2 92.9(6) . 2_755 ?
O6 C22 O5 120.3(10) . . ?
O6 C22 C19 121.4(9) . . ?
O5 C22 C19 118.1(9) . . ?
O6 C22 U2 61.0(5) . 2_755 ?
O5 C22 U2 59.3(5) . 2_755 ?
C19 C22 U2 173.2(7) . 2_755 ?

loop_
_geom_bond_atom_site_label_1
_geom_bond_atom_site_label_2
_geom_bond_distance
_geom_bond_site_symmetry_2
_geom_bond_publ_flag
C1 O2 1.258(12) . ?
C1 O1 1.292(12) . ?
C1 C2 1.507(14) . ?
C1 U2 2.857(11) . ?
C2 C11 1.370(14) . ?
C2 C3 1.420(14) . ?
C3 C8 1.416(15) . ?
C3 C4 1.431(14) . ?
C4 C5 1.368(16) . ?
C4 H4 0.9300 . ?
C5 C6 1.392(18) . ?
C5 H5 0.9300 . ?
C6 C7 1.393(17) . ?
C6 H6 0.9300 . ?
C7 C8 1.406(15) . ?
C7 H7 0.9300 . ?
C8 C9 1.446(14) . ?
C9 C44 1.377(15) . ?
C9 C10 1.469(15) . ?
C10 O4 1.270(13) . ?
C10 O3 1.292(12) . ?
C10 U1 2.867(11) . ?
C11 C44 1.395(16) . ?
C11 H11 0.9300 . ?
C12 O7 1.238(12) . ?
C12 O8 1.263(12) . ?
C12 C13 1.509(14) . ?
C12 U1 2.835(10) . ?
C13 C21 1.367(15) . ?
C13 C14 1.462(15) . ?
C14 C15 1.388(15) . ?
C14 C18 1.420(13) . ?
C15 C16 1.358(15) . ?
C15 H15 0.9300 . ?
C16 C17 1.395(16) . ?
C16 H16 0.9300 . ?
C17 C32 1.335(16) . ?
C17 H17 0.9300 . ?
C18 C19 1.412(14) . ?
C18 C32 1.424(15) . ?
C19 C20 1.368(15) . ?
C19 C22 1.516(14) . ?
C20 C21 1.405(14) . ?
C20 H20 0.9300 . ?
C21 H21 0.9300 . ?
C23 N3 1.357(12) . ?
C23 C24 1.392(15) . ?
C23 C27 1.454(14) . ?
C24 C25 1.372(17) . ?
C24 H24 0.9300 . ?
C25 C26 1.396(16) . ?
C25 H25 0.9300 . ?
C26 C33 1.355(16) . ?
C26 H26 0.9300 . ?
C27 N4 1.363(13) . ?
C27 C28 1.417(14) . ?
C28 C29 1.389(16) . ?
C28 H28 0.9300 . ?
C29 C30 1.359(17) . ?
C29 H29 0.9300 . ?
C30 C31 1.382(15) . ?
C30 H30 0.9300 . ?
C31 N4 1.314(14) . ?
C31 H31 0.9300 . ?
C34 N1 1.288(13) . ?
C34 C35 1.385(14) . ?
C34 H34 0.9300 . ?
C35 C36 1.370(17) . ?
C35 H35 0.9300 . ?
C36 C37 1.379(15) . ?
C36 H36 0.9300 . ?
C37 C38 1.392(14) . ?
C37 H37 0.9300 . ?
C38 N1 1.352(13) . ?
C38 C43 1.464(14) . ?
C39 N2 1.331(14) . ?
C39 C40 1.415(17) . ?
C39 H39 0.9300 . ?
C40 C41 1.394(17) . ?
C40 H40 0.9300 . ?
C41 C42 1.384(16) . ?
C41 H41 0.9300 . ?
C42 C43 1.376(16) . ?
C42 H42 0.9300 . ?
C43 N2 1.341(13) . ?
C44 H44 0.9300 . ?
C32 H45 0.9300 . ?
C33 N3 1.367(13) . ?
C33 H46 0.9300 . ?
N1 U2 2.708(8) . ?
N2 U2 2.629(8) . ?
N3 U1 2.595(9) . ?
N4 U1 2.654(9) . ?
O1 U2 2.450(7) . ?
O2 U2 2.458(7) . ?
O3 U1 2.478(7) . ?
O4 U1 2.448(8) . ?
O8 U1 2.483(7) . ?
O9 U2 1.775(8) . ?
O10 U2 1.772(8) . ?
O11 U1 1.779(8) . ?
O12 U1 1.762(8) . ?
O7 U1 2.464(7) . ?
U2 O5 2.460(7) 2_745 ?
U2 O6 2.500(7) 2_745 ?
U2 C22 2.853(10) 2_745 ?
O5 C22 1.271(12) . ?
O5 U2 2.460(7) 2_755 ?
O6 C22 1.254(12) . ?
O6 U2 2.500(7) 2_755 ?
C22 U2 2.853(10) 2_755 ?
